data_4324185
loop_
_publ_author_name
'Adam Duong'
'Thierry Maris'
'James D. Wuest'

_publ_section_title
;
 Using Pyridinyl-Substituted Diaminotriazines to Bind Pd(II) and Create
 Metallotectons for Engineering Hydrogen-Bonded Crystals
;
_journal_name_full 'Inorganic Chemistry'
_journal_page_first 5605
_journal_page_last 5618
_journal_paper_doi 10.1021/ic2003047
_journal_volume 50
_journal_year 2011
_chemical_compound_source 'Synthesized by the authors. See text'
_chemical_formula_moiety 'C32 H32 N24 Pd, 2(B F4), 9(H2 O)'
_chemical_formula_sum 'C32 H50 B2 F8 N24 O9 Pd'
_chemical_formula_weight 1194.98
_chemical_name_systematic
; 
 ? 
;
_space_group_IT_number 14
_symmetry_cell_setting monoclinic
_symmetry_space_group_name_Hall '-P 2yn'
_symmetry_space_group_name_H-M 'P 1 21/n 1'
_atom_sites_solution_hydrogens geom
_atom_sites_solution_primary direct
_atom_sites_solution_secondary difmap
_audit_creation_method SHELXL-97
_cell_angle_alpha 90.00
_cell_angle_beta 98.680(1)
_cell_angle_gamma 90.00
_cell_formula_units_Z 4
_cell_length_a 15.2752(3)
_cell_length_b 18.5707(4)
_cell_length_c 17.5545(4)
_cell_measurement_reflns_used 15928
_cell_measurement_temperature 200(2)
_cell_measurement_theta_max 68.87
_cell_measurement_theta_min 3.49
_cell_volume 4922.67(18)
_computing_cell_refinement 'SMART (Bruker, 2003)'
_computing_data_collection 'SMART (Bruker, 2003)'
_computing_data_reduction 'SAINT (Bruker, 2004)'
_computing_molecular_graphics 'SHELXTL (Bruker, 1997)'
_computing_publication_material 'UdMX (local program)'
_computing_structure_refinement 'SHELXL97 (Sheldrick, 1997)'
_computing_structure_solution 'SHELXS97 (Sheldrick, 1997)'
_diffrn_ambient_temperature 200(2)
_diffrn_detector_area_resol_mean 5.5
_diffrn_measured_fraction_theta_full 0.978
_diffrn_measured_fraction_theta_max 0.978
_diffrn_measurement_device_type 'Bruker Smart 6000'
_diffrn_measurement_method \w
_diffrn_radiation_monochromator 'Montel 200 optics'
_diffrn_radiation_source 'Rotating Anode'
_diffrn_radiation_type CuK\a
_diffrn_radiation_wavelength 1.54178
_diffrn_reflns_av_R_equivalents 0.052
_diffrn_reflns_av_sigmaI/netI 0.0461
_diffrn_reflns_limit_h_max 18
_diffrn_reflns_limit_h_min -18
_diffrn_reflns_limit_k_max 22
_diffrn_reflns_limit_k_min -22
_diffrn_reflns_limit_l_max 20
_diffrn_reflns_limit_l_min -20
_diffrn_reflns_number 67694
_diffrn_reflns_theta_full 68.94
_diffrn_reflns_theta_max 68.94
_diffrn_reflns_theta_min 3.49
_diffrn_standards_decay_% 4.44
_diffrn_standards_interval_time 1440
_diffrn_standards_number 278
_exptl_absorpt_coefficient_mu 3.987
_exptl_absorpt_correction_T_max 1.0000
_exptl_absorpt_correction_T_min 0.5700
_exptl_absorpt_correction_type multi-scan
_exptl_absorpt_process_details 'Sadabs (Sheldrick,1996)'
_exptl_crystal_colour Colorless
_exptl_crystal_density_diffrn 1.612
_exptl_crystal_density_method 'not measured'
_exptl_crystal_description block
_exptl_crystal_F_000 2440
_exptl_crystal_size_max 0.12
_exptl_crystal_size_mid 0.10
_exptl_crystal_size_min 0.07
_refine_diff_density_max 0.751
_refine_diff_density_min -0.741
_refine_diff_density_rms 0.161
_refine_ls_extinction_method none
_refine_ls_goodness_of_fit_ref 1.059
_refine_ls_hydrogen_treatment constr
_refine_ls_matrix_type full
_refine_ls_number_parameters 685
_refine_ls_number_reflns 8948
_refine_ls_number_restraints 0
_refine_ls_restrained_S_all 1.059
_refine_ls_R_factor_all 0.0791
_refine_ls_R_factor_gt 0.0769
_refine_ls_shift/su_max 0.000
_refine_ls_shift/su_mean 0.000
_refine_ls_structure_factor_coef Fsqd
_refine_ls_weighting_details 'calc w=1/[\s^2^(Fo^2^)+(0.0883P)^2^] where P=(Fo^2^+2Fc^2^)/3'
_refine_ls_weighting_scheme calc
_refine_ls_wR_factor_gt 0.1869
_refine_ls_wR_factor_ref 0.1884
_reflns_number_gt 7082
_reflns_number_total 8948
_reflns_threshold_expression I>2\s(I)
_cod_data_source_file COD_Inorg_Chem_50_2011_5605_5618.cif
_cod_data_source_block jw1066
_cod_original_sg_symbol_H-M P21/n
_cod_database_code 4324185

loop_
_symmetry_equiv_pos_as_xyz
'x, y, z'
'-x+1/2, y+1/2, -z+1/2'
'-x, -y, -z'
'x-1/2, -y-1/2, z-1/2'

loop_
_atom_site_label
_atom_site_type_symbol
_atom_site_fract_x
_atom_site_fract_y
_atom_site_fract_z
_atom_site_U_iso_or_equiv
_atom_site_adp_type
_atom_site_occupancy
_atom_site_symmetry_multiplicity
_atom_site_calc_flag
_atom_site_refinement_flags
Pd1 Pd -0.011456(19) 0.252403(13) 0.252727(14) 0.03483(15) Uani 1 1 d .
N10 N -0.0421(2) 0.16806(17) 0.17991(17) 0.0359(7) Uani 1 1 d .
N11 N -0.1450(2) 0.02056(19) -0.05273(19) 0.0440(8) Uani 1 1 d .
N12 N -0.1584(2) -0.1037(2) -0.0854(2) 0.0480(9) Uani 1 1 d .
N13 N -0.1074(2) -0.06846(17) 0.04580(18) 0.0391(7) Uani 1 1 d .
N14 N -0.1900(3) -0.0123(2) -0.1763(2) 0.0554(10) Uani 1 1 d .
H14A H -0.1946 0.0336 -0.1886 0.066 Uiso 1 1 calc R
H14B H -0.2030 -0.0453 -0.2122 0.066 Uiso 1 1 calc R
N15 N -0.1259(3) -0.18705(18) 0.0131(2) 0.0518(9) Uani 1 1 d .
H15A H -0.1083 -0.1980 0.0618 0.062 Uiso 1 1 calc R
H15B H -0.1404 -0.2215 -0.0209 0.062 Uiso 1 1 calc R
N20 N 0.1187(2) 0.2297(2) 0.2561(2) 0.0420(8) Uani 1 1 d .
N21 N 0.4142(3) 0.1120(3) 0.3046(3) 0.0685(12) Uani 1 1 d .
N22 N 0.4257(2) 0.19445(19) 0.2012(2) 0.0480(9) Uani 1 1 d .
N23 N 0.5493(3) 0.1203(2) 0.2510(3) 0.0624(11) Uani 1 1 d .
N24 N 0.5550(3) 0.1967(2) 0.1496(2) 0.0545(10) Uani 1 1 d .
H24A H 0.6100 0.1836 0.1476 0.065 Uiso 1 1 calc R
H24B H 0.5290 0.2288 0.1168 0.065 Uiso 1 1 calc R
N25 N 0.5348(2) 0.04456(18) 0.35086(19) 0.0433(8) Uani 1 1 d .
H25A H 0.5898 0.0307 0.3507 0.052 Uiso 1 1 calc R
H25B H 0.5036 0.0259 0.3843 0.052 Uiso 1 1 calc R
N30 N 0.0216(2) 0.33759(18) 0.32345(18) 0.0376(7) Uani 1 1 d .
N31 N 0.1441(3) 0.4898(2) 0.5489(2) 0.0519(10) Uani 1 1 d .
N32 N 0.1733(3) 0.6161(2) 0.5707(2) 0.0591(11) Uani 1 1 d .
N33 N 0.1155(2) 0.57342(19) 0.4462(2) 0.0449(8) Uani 1 1 d .
N34 N 0.1942(3) 0.5325(2) 0.6694(2) 0.0544(9) Uani 1 1 d .
H34A H 0.2106 0.5671 0.7028 0.065 Uiso 1 1 calc R
H34B H 0.1929 0.4876 0.6851 0.065 Uiso 1 1 calc R
N35 N 0.1476(3) 0.6930(2) 0.4680(3) 0.0654(12) Uani 1 1 d .
H35A H 0.1655 0.7292 0.4989 0.079 Uiso 1 1 calc R
H35B H 0.1302 0.7008 0.4186 0.079 Uiso 1 1 calc R
N40 N -0.1420(2) 0.2744(2) 0.24979(18) 0.0380(7) Uani 1 1 d .
N41 N -0.4468(3) 0.3838(2) 0.2068(2) 0.0560(10) Uani 1 1 d .
N42 N -0.5765(3) 0.3758(2) 0.2659(2) 0.0575(11) Uani 1 1 d .
N43 N -0.4485(2) 0.30465(18) 0.3109(2) 0.0454(8) Uani 1 1 d .
N44 N -0.5721(3) 0.4504(2) 0.1627(3) 0.0757(13) Uani 1 1 d .
H44A H -0.6268 0.4641 0.1648 0.091 Uiso 1 1 calc R
H44B H -0.5432 0.4683 0.1273 0.091 Uiso 1 1 calc R
N45 N -0.5751(2) 0.2973(2) 0.3659(2) 0.0533(10) Uani 1 1 d .
H45A H -0.6302 0.3094 0.3687 0.064 Uiso 1 1 calc R
H45B H -0.5480 0.2652 0.3979 0.064 Uiso 1 1 calc R
C10 C -0.0559(3) 0.1012(2) 0.2058(2) 0.0420(9) Uani 1 1 d .
H10 H -0.0500 0.0929 0.2598 0.050 Uiso 1 1 calc R
C11 C -0.0785(3) 0.0448(2) 0.1560(2) 0.0408(9) Uani 1 1 d .
H11 H -0.0876 -0.0020 0.1750 0.049 Uiso 1 1 calc R
C12 C -0.0877(2) 0.0577(2) 0.0769(2) 0.0347(8) Uani 1 1 d .
C13 C -0.0716(3) 0.1252(2) 0.0521(2) 0.0391(9) Uani 1 1 d .
H13 H -0.0764 0.1346 -0.0015 0.047 Uiso 1 1 calc R
C14 C -0.0486(3) 0.1792(2) 0.1035(2) 0.0415(9) Uani 1 1 d .
H14 H -0.0369 0.2258 0.0851 0.050 Uiso 1 1 calc R
C15 C -0.1148(2) -0.0011(2) 0.0199(2) 0.0339(8) Uani 1 1 d .
C16 C -0.1305(3) -0.1176(2) -0.0094(2) 0.0437(9) Uani 1 1 d .
C17 C -0.1632(3) -0.0321(3) -0.1029(2) 0.0491(11) Uani 1 1 d .
C20 C 0.1554(3) 0.1779(3) 0.3036(3) 0.0534(11) Uani 1 1 d .
H20 H 0.1200 0.1552 0.3367 0.064 Uiso 1 1 calc R
C21 C 0.2416(3) 0.1562(3) 0.3067(3) 0.0508(11) Uani 1 1 d .
H21 H 0.2663 0.1199 0.3416 0.061 Uiso 1 1 calc R
C22 C 0.2915(3) 0.1894(2) 0.2564(2) 0.0486(10) Uani 1 1 d .
C23 C 0.2550(4) 0.2448(3) 0.2097(4) 0.0576(14) Uani 1 1 d .
H23 H 0.2894 0.2700 0.1777 0.069 Uiso 1 1 calc R
C24 C 0.1661(4) 0.2632(3) 0.2105(3) 0.0520(12) Uani 1 1 d .
H24 H 0.1397 0.3004 0.1776 0.062 Uiso 1 1 calc R
C25 C 0.3843(3) 0.1649(3) 0.2546(3) 0.0517(11) Uani 1 1 d .
C26 C 0.4994(4) 0.0926(3) 0.3017(3) 0.0674(14) Uani 1 1 d .
C27 C 0.5116(3) 0.1682(2) 0.2017(3) 0.0469(10) Uani 1 1 d .
C30 C 0.0259(3) 0.3285(2) 0.4004(2) 0.0396(9) Uani 1 1 d .
H30 H 0.0092 0.2838 0.4201 0.048 Uiso 1 1 calc R
C31 C 0.0551(3) 0.3849(2) 0.4516(2) 0.0389(9) Uani 1 1 d .
H31 H 0.0576 0.3787 0.5056 0.047 Uiso 1 1 calc R
C32 C 0.0798(2) 0.4483(2) 0.4227(2) 0.0345(8) Uani 1 1 d .
C33 C 0.0745(3) 0.4575(2) 0.3440(2) 0.0476(10) Uani 1 1 d .
H33 H 0.0910 0.5021 0.3237 0.057 Uiso 1 1 calc R
C34 C 0.0446(3) 0.4008(2) 0.2945(2) 0.0427(9) Uani 1 1 d .
H34 H 0.0406 0.4069 0.2403 0.051 Uiso 1 1 calc R
C35 C 0.1158(3) 0.5095(2) 0.4762(2) 0.0396(9) Uani 1 1 d .
C36 C 0.1712(3) 0.5484(3) 0.5940(3) 0.0654(16) Uani 1 1 d .
C37 C 0.1468(3) 0.6267(3) 0.4961(3) 0.0518(11) Uani 1 1 d .
C40 C -0.1851(3) 0.3186(3) 0.1951(3) 0.0521(11) Uani 1 1 d .
H40 H -0.1544 0.3363 0.1557 0.063 Uiso 1 1 calc R
C41 C -0.2725(3) 0.3386(3) 0.1949(3) 0.0533(11) Uani 1 1 d .
H41 H -0.3012 0.3700 0.1563 0.064 Uiso 1 1 calc R
C42 C -0.3180(3) 0.3120(2) 0.2524(2) 0.0414(9) Uani 1 1 d .
C43 C -0.2741(3) 0.2651(3) 0.3052(3) 0.0474(10) Uani 1 1 d .
H43 H -0.3040 0.2445 0.3436 0.057 Uiso 1 1 calc R
C44 C -0.1867(3) 0.2479(2) 0.3026(3) 0.0478(12) Uani 1 1 d .
H44 H -0.1573 0.2158 0.3401 0.057 Uiso 1 1 calc R
C45 C -0.4109(3) 0.3346(2) 0.2568(3) 0.0454(10) Uani 1 1 d .
C46 C -0.5319(3) 0.4011(3) 0.2145(3) 0.0570(12) Uani 1 1 d .
C47 C -0.5339(3) 0.3268(2) 0.3144(3) 0.0497(11) Uani 1 1 d .
B1 B 0.0180(4) 0.1321(3) 0.4722(3) 0.0572(14) Uani 1 1 d .
F1 F 0.0933(2) 0.09908(18) 0.47505(18) 0.0793(9) Uani 1 1 d .
F2 F -0.0139(2) 0.15035(18) 0.40135(19) 0.0784(9) Uani 1 1 d .
F3 F -0.0265(2) 0.08215(16) 0.49925(16) 0.0686(8) Uani 1 1 d .
F4 F 0.0266(2) 0.18559(18) 0.52117(18) 0.0763(9) Uani 1 1 d .
B2 B 0.5256(4) 0.1319(3) 0.5408(3) 0.0597(14) Uani 1 1 d .
F5 F 0.5292(2) 0.06272(18) 0.53106(17) 0.0754(8) Uani 1 1 d .
F6 F 0.6074(2) 0.15014(16) 0.54682(17) 0.0693(8) Uani 1 1 d .
F7 F 0.4904(2) 0.17099(16) 0.48308(17) 0.0684(8) Uani 1 1 d .
F8 F 0.4999(2) 0.14306(16) 0.60764(16) 0.0648(7) Uani 1 1 d .
O50 O 0.7549(3) 0.1528(2) 0.8923(2) 0.0723(10) Uani 1 1 d .
H50A H 0.76661 0.11259 0.91460 0.087 Uiso 1 1 d R
H50B H 0.70908 0.14716 0.85879 0.087 Uiso 1 1 d R
O51 O 0.7230(3) 0.1447(2) 0.1090(2) 0.0723(10) Uani 1 1 d .
H51A H 0.76421 0.11920 0.13342 0.087 Uiso 1 1 d R
H51B H 0.69491 0.11862 0.07372 0.087 Uiso 1 1 d R
O52 O 0.7243(4) 0.2574(3) 0.0078(2) 0.0962(17) Uani 1 1 d .
H52A H 0.71722 0.29943 -0.01135 0.115 Uiso 1 1 d R
H52B H 0.77940 0.25142 0.02278 0.115 Uiso 1 1 d R
O53 O 0.2340(3) 0.4070(2) 0.7579(2) 0.0993(14) Uani 1 1 d .
H53A H 0.22540 0.36389 0.77125 0.119 Uiso 1 1 d R
H53B H 0.28822 0.41094 0.75273 0.119 Uiso 1 1 d R
O54 O 0.6324(3) 0.5057(2) 0.1356(2) 0.0910(13) Uani 1 1 d .
H54A H 0.58701 0.48051 0.14010 0.109 Uiso 1 1 d R
H54B H 0.62880 0.51796 0.08855 0.109 Uiso 1 1 d R
O55 O 0.2174(3) 0.8329(3) 0.5340(3) 0.0973(13) Uani 1 1 d .
H55A H 0.17953 0.86369 0.51417 0.117 Uiso 1 1 d R
H55B H 0.26571 0.84149 0.51724 0.117 Uiso 1 1 d R
O56 O 0.7058(3) 0.9796(2) 0.4021(2) 0.0947(13) Uani 1 1 d .
H56A H 0.71126 0.95795 0.44519 0.114 Uiso 1 1 d R
H56B H 0.74828 0.96636 0.37919 0.114 Uiso 1 1 d R
O57 O 0.2170(3) 0.4821(3) 0.1423(3) 0.1013(15) Uani 1 1 d .
H57A H 0.1686 0.5052 0.1301 0.122 Uiso 1 1 d R
H57B H 0.2037 0.4378 0.1362 0.122 Uiso 1 1 d R
O58 O 0.6706(3) 0.8761(2) 0.5078(2) 0.0991(14) Uani 1 1 d .
H58A H 0.66431 0.86312 0.46089 0.119 Uiso 1 1 d R
H58B H 0.64380 0.84553 0.53207 0.119 Uiso 1 1 d R

loop_
_atom_site_aniso_label
_atom_site_aniso_U_11
_atom_site_aniso_U_22
_atom_site_aniso_U_33
_atom_site_aniso_U_23
_atom_site_aniso_U_13
_atom_site_aniso_U_12
Pd1 0.0304(2) 0.0385(2) 0.0354(2) -0.01265(10) 0.00445(14) -0.00241(10)
N10 0.0384(17) 0.0358(17) 0.0325(15) -0.0101(12) 0.0020(13) -0.0048(14)
N11 0.0445(19) 0.0436(19) 0.0432(18) -0.0105(14) 0.0041(15) 0.0019(15)
N12 0.043(2) 0.050(2) 0.052(2) -0.0154(16) 0.0070(16) -0.0043(16)
N13 0.0371(18) 0.0380(18) 0.0420(17) -0.0067(13) 0.0051(14) -0.0039(14)
N14 0.057(2) 0.054(2) 0.056(2) 0.0000(17) 0.0104(19) -0.0004(18)
N15 0.057(2) 0.0318(18) 0.067(2) -0.0163(16) 0.0105(18) -0.0025(16)
N20 0.0366(19) 0.0409(18) 0.0486(19) -0.0182(16) 0.0069(15) -0.0052(15)
N21 0.053(3) 0.080(3) 0.072(3) 0.013(2) 0.005(2) 0.018(2)
N22 0.0385(19) 0.043(2) 0.060(2) -0.0174(16) -0.0017(16) 0.0054(15)
N23 0.043(2) 0.067(3) 0.079(3) -0.009(2) 0.012(2) 0.008(2)
N24 0.041(2) 0.055(2) 0.067(2) -0.0207(18) 0.0090(18) 0.0044(17)
N25 0.0434(19) 0.0414(19) 0.0449(18) -0.0010(14) 0.0061(15) -0.0001(15)
N30 0.0298(16) 0.0429(19) 0.0392(16) -0.0133(13) 0.0023(13) -0.0018(14)
N31 0.054(2) 0.050(2) 0.0475(19) -0.0250(16) -0.0059(17) 0.0147(17)
N32 0.046(2) 0.048(2) 0.079(3) -0.032(2) -0.0054(19) 0.0054(18)
N33 0.0384(18) 0.041(2) 0.054(2) -0.0149(15) 0.0029(15) 0.0007(15)
N34 0.056(2) 0.056(2) 0.053(2) -0.0005(17) 0.0117(18) 0.0016(18)
N35 0.060(3) 0.039(2) 0.094(3) -0.028(2) 0.003(2) -0.0059(18)
N40 0.0341(17) 0.0429(18) 0.0367(17) -0.0144(15) 0.0049(14) 0.0000(15)
N41 0.057(2) 0.056(2) 0.052(2) -0.0098(18) -0.0008(19) 0.0110(19)
N42 0.041(2) 0.067(3) 0.061(2) -0.016(2) -0.0053(19) 0.0163(19)
N43 0.0394(19) 0.0405(19) 0.056(2) -0.0152(15) 0.0071(16) 0.0001(15)
N44 0.065(3) 0.074(3) 0.085(3) 0.002(2) 0.002(2) 0.018(2)
N45 0.0346(19) 0.069(3) 0.059(2) -0.0163(19) 0.0147(17) 0.0081(17)
C10 0.053(2) 0.042(2) 0.0300(18) -0.0028(15) 0.0031(17) -0.0025(18)
C11 0.052(2) 0.039(2) 0.0284(18) 0.0003(15) -0.0032(16) 0.0009(17)
C12 0.0294(18) 0.040(2) 0.0336(18) -0.0062(15) 0.0015(14) 0.0029(15)
C13 0.040(2) 0.048(2) 0.0299(18) -0.0063(15) 0.0080(16) -0.0069(17)
C14 0.048(2) 0.043(2) 0.0347(19) -0.0066(16) 0.0107(17) -0.0075(18)
C15 0.0295(18) 0.034(2) 0.0378(19) -0.0090(14) 0.0044(15) 0.0016(15)
C16 0.034(2) 0.046(2) 0.053(2) -0.0123(18) 0.0109(18) -0.0001(17)
C17 0.056(3) 0.056(3) 0.035(2) -0.0153(18) 0.0073(19) -0.010(2)
C20 0.053(3) 0.055(3) 0.052(2) -0.004(2) 0.008(2) 0.004(2)
C21 0.040(2) 0.052(3) 0.058(3) -0.002(2) -0.001(2) 0.007(2)
C22 0.046(2) 0.046(2) 0.050(2) -0.0179(19) -0.0055(19) 0.0018(19)
C23 0.038(3) 0.069(4) 0.069(3) -0.008(2) 0.017(3) -0.006(2)
C24 0.045(3) 0.059(3) 0.052(3) -0.006(2) 0.005(2) 0.009(2)
C25 0.052(3) 0.054(3) 0.048(2) -0.017(2) 0.005(2) -0.003(2)
C26 0.056(3) 0.081(4) 0.068(3) -0.004(3) 0.016(3) 0.014(3)
C27 0.036(2) 0.047(2) 0.057(2) -0.0186(19) 0.0057(19) -0.0001(19)
C30 0.035(2) 0.044(2) 0.040(2) -0.0066(16) 0.0056(16) -0.0068(17)
C31 0.035(2) 0.050(2) 0.0316(18) -0.0074(16) 0.0048(16) -0.0027(18)
C32 0.0290(18) 0.036(2) 0.0363(19) -0.0116(15) -0.0011(15) 0.0038(15)
C33 0.058(3) 0.041(2) 0.040(2) 0.0037(17) -0.0063(19) -0.0069(19)
C34 0.050(2) 0.043(2) 0.0342(19) -0.0067(16) 0.0011(17) -0.0017(18)
C35 0.0322(19) 0.044(2) 0.041(2) -0.0185(17) 0.0003(16) 0.0060(16)
C36 0.043(3) 0.087(4) 0.060(3) -0.041(3) -0.014(2) 0.019(3)
C37 0.029(2) 0.056(3) 0.069(3) -0.028(2) 0.006(2) 0.0017(19)
C40 0.046(3) 0.058(3) 0.054(2) -0.002(2) 0.013(2) 0.004(2)
C41 0.043(2) 0.055(3) 0.062(3) -0.002(2) 0.012(2) 0.006(2)
C42 0.037(2) 0.046(2) 0.041(2) -0.0208(17) 0.0039(17) -0.0015(17)
C43 0.036(2) 0.059(3) 0.047(2) -0.008(2) 0.006(2) 0.002(2)
C44 0.029(2) 0.060(3) 0.053(3) -0.0028(18) 0.004(2) -0.0019(17)
C45 0.039(2) 0.043(2) 0.055(2) -0.0196(19) 0.0101(19) -0.0027(18)
C46 0.048(3) 0.059(3) 0.063(3) -0.015(2) 0.007(2) 0.005(2)
C47 0.041(2) 0.054(3) 0.052(2) -0.029(2) 0.001(2) 0.005(2)
B1 0.057(3) 0.062(4) 0.054(3) -0.001(3) 0.013(3) -0.003(3)
F1 0.080(2) 0.079(2) 0.079(2) 0.0027(16) 0.0107(17) 0.0020(18)
F2 0.083(2) 0.077(2) 0.076(2) -0.0021(16) 0.0130(18) 0.0001(17)
F3 0.071(2) 0.0685(19) 0.0661(17) -0.0012(14) 0.0099(15) -0.0008(15)
F4 0.079(2) 0.078(2) 0.0733(19) -0.0007(15) 0.0136(16) -0.0006(16)
B2 0.057(4) 0.065(4) 0.057(3) -0.001(3) 0.011(3) -0.001(3)
F5 0.073(2) 0.078(2) 0.0752(19) -0.0018(16) 0.0119(16) 0.0003(16)
F6 0.068(2) 0.0691(19) 0.0710(18) 0.0004(14) 0.0092(15) -0.0005(15)
F7 0.0706(19) 0.0687(19) 0.0661(17) 0.0024(14) 0.0108(15) 0.0005(15)
F8 0.0666(19) 0.0629(18) 0.0640(17) -0.0004(13) 0.0072(14) 0.0007(14)
O50 0.080(3) 0.067(2) 0.070(2) -0.0006(17) 0.0096(19) 0.000(2)
O51 0.073(3) 0.072(2) 0.072(2) 0.0028(18) 0.0081(19) -0.0008(19)
O52 0.096(4) 0.099(4) 0.095(4) -0.004(2) 0.016(3) 0.001(2)
O53 0.095(3) 0.099(3) 0.105(3) -0.007(3) 0.014(3) 0.005(3)
O54 0.095(3) 0.084(3) 0.093(3) -0.005(2) 0.013(3) 0.000(3)
O55 0.090(3) 0.102(3) 0.100(3) 0.003(3) 0.016(3) 0.005(3)
O56 0.099(4) 0.091(3) 0.093(3) 0.003(2) 0.013(3) 0.005(3)
O57 0.102(4) 0.093(3) 0.106(3) 0.001(3) 0.008(3) -0.004(3)
O58 0.104(4) 0.100(3) 0.094(3) 0.000(2) 0.021(3) -0.006(3)

loop_
_atom_type_symbol
_atom_type_description
_atom_type_scat_dispersion_real
_atom_type_scat_dispersion_imag
_atom_type_scat_source
C C 0.0181 0.0091 'International Tables Vol C Tables 4.2.6.8 and 6.1.1.4'
H H 0.0000 0.0000 'International Tables Vol C Tables 4.2.6.8 and 6.1.1.4'
N N 0.0311 0.0180 'International Tables Vol C Tables 4.2.6.8 and 6.1.1.4'
O O 0.0492 0.0322 'International Tables Vol C Tables 4.2.6.8 and 6.1.1.4'
B B 0.0090 0.0039 'International Tables Vol C Tables 4.2.6.8 and 6.1.1.4'
F F 0.0727 0.0534 'International Tables Vol C Tables 4.2.6.8 and 6.1.1.4'
Pd Pd 0.1215 3.9337 'International Tables Vol C Tables 4.2.6.8 and 6.1.1.4'

loop_
_geom_angle_atom_site_label_1
_geom_angle_atom_site_label_2
_geom_angle_atom_site_label_3
_geom_angle
_geom_angle_publ_flag
N20 PD1 N30 89.54(13) y
N20 PD1 N40 179.58(14) y
N30 PD1 N40 90.63(13) y
N20 PD1 N10 89.42(13) y
N30 PD1 N10 178.38(12) y
N40 PD1 N10 90.42(13) y
C14 N10 C10 119.1(3) y
C14 N10 PD1 118.9(3) y
C10 N10 PD1 122.0(2) y
C17 N11 C15 114.7(4) y
C16 N12 C17 113.7(3) y
C15 N13 C16 113.2(3) y
C17 N14 H14A 120 ?
C17 N14 H14B 120 ?
H14A N14 H14B 120 ?
C16 N15 H15A 120 ?
C16 N15 H15B 120 ?
H15A N15 H15B 120 ?
C24 N20 C20 120.1(4) y
C24 N20 PD1 120.9(3) y
C20 N20 PD1 119.0(3) y
C25 N21 C26 113.5(5) y
C25 N22 C27 113.5(4) y
C27 N23 C26 117.0(4) y
C27 N24 H24A 120 ?
C27 N24 H24B 120 ?
H24A N24 H24B 120 ?
C26 N25 H25A 120 ?
C26 N25 H25B 120 ?
H25A N25 H25B 120 ?
C34 N30 C30 120.6(3) y
C34 N30 PD1 120.3(3) y
C30 N30 PD1 119.0(3) y
C35 N31 C36 111.2(4) y
C36 N32 C37 115.4(4) y
C35 N33 C37 115.2(4) y
C36 N34 H34A 120 ?
C36 N34 H34B 120 ?
H34A N34 H34B 120 ?
C37 N35 H35A 120 ?
C37 N35 H35B 120 ?
H35A N35 H35B 120 ?
C44 N40 C40 118.3(4) y
C44 N40 PD1 121.0(3) y
C40 N40 PD1 120.7(3) y
C45 N41 C46 113.6(4) y
C46 N42 C47 115.5(4) y
C45 N43 C47 115.3(4) y
C46 N44 H44A 120 ?
C46 N44 H44B 120 ?
H44A N44 H44B 120 ?
C47 N45 H45A 120 ?
C47 N45 H45B 120 ?
H45A N45 H45B 120 ?
N10 C10 C11 121.5(3) y
N10 C10 H10 119.2 ?
C11 C10 H10 119.2 ?
C10 C11 C12 118.8(4) y
C10 C11 H11 120.6 ?
C12 C11 H11 120.6 ?
C13 C12 C11 118.6(3) y
C13 C12 C15 120.2(3) y
C11 C12 C15 121.1(4) y
C14 C13 C12 120.6(4) y
C14 C13 H13 119.7 ?
C12 C13 H13 119.7 ?
N10 C14 C13 121.4(4) y
N10 C14 H14 119.3 ?
C13 C14 H14 119.3 ?
N13 C15 N11 127.1(3) y
N13 C15 C12 117.2(3) y
N11 C15 C12 115.7(3) y
N13 C16 N15 116.3(4) y
N13 C16 N12 126.1(4) y
N15 C16 N12 117.5(4) y
N11 C17 N14 116.2(4) y
N11 C17 N12 125.1(4) y
N14 C17 N12 118.7(4) y
N20 C20 C21 123.1(5) y
N20 C20 H20 118.5 ?
C21 C20 H20 118.5 ?
C20 C21 C22 117.3(4) y
C20 C21 H21 121.3 ?
C22 C21 H21 121.3 ?
C23 C22 C21 119.6(4) y
C23 C22 C25 121.0(5) y
C21 C22 C25 119.3(4) y
C22 C23 C24 118.8(5) y
C22 C23 H23 120.6 ?
C24 C23 H23 120.6 ?
N20 C24 C23 121.0(5) y
N20 C24 H24 119.5 ?
C23 C24 H24 119.5 ?
N22 C25 N21 127.6(5) y
N22 C25 C22 116.4(4) y
N21 C25 C22 115.9(4) y
N25 C26 N23 118.4(5) y
N25 C26 N21 117.4(5) y
N23 C26 N21 124.1(5) y
N23 C27 N24 120.8(4) y
N23 C27 N22 124.0(4) y
N24 C27 N22 115.2(4) y
N30 C30 C31 120.5(4) y
N30 C30 H30 119.7 ?
C31 C30 H30 119.7 ?
C32 C31 C30 119.0(4) y
C32 C31 H31 120.5 ?
C30 C31 H31 120.5 ?
C31 C32 C33 120.2(3) y
C31 C32 C35 120.7(3) y
C33 C32 C35 119.1(4) y
C32 C33 C34 119.5(4) y
C32 C33 H33 120.3 ?
C34 C33 H33 120.3 ?
N30 C34 C33 120.1(4) y
N30 C34 H34 119.9 ?
C33 C34 H34 119.9 ?
N33 C35 N31 128.1(4) y
N33 C35 C32 117.0(3) y
N31 C35 C32 114.9(4) y
N32 C36 N34 119.7(4) y
N32 C36 N31 126.4(5) y
N34 C36 N31 113.8(5) y
N32 C37 N35 119.0(4) y
N32 C37 N33 123.6(5) y
N35 C37 N33 117.3(4) y
N40 C40 C41 121.9(4) y
N40 C40 H40 119.1 ?
C41 C40 H40 119.1 ?
C40 C41 C42 119.1(4) y
C40 C41 H41 120.4 ?
C42 C41 H41 120.4 ?
C43 C42 C41 117.9(4) y
C43 C42 C45 121.0(4) y
C41 C42 C45 121.1(4) y
C42 C43 C44 120.1(5) y
C42 C43 H43 120 ?
C44 C43 H43 120 ?
N40 C44 C43 122.6(5) y
N40 C44 H44 118.7 ?
C43 C44 H44 118.7 ?
N43 C45 N41 126.3(4) y
N43 C45 C42 116.3(4) y
N41 C45 C42 117.4(4) y
N42 C46 N41 126.2(5) y
N42 C46 N44 118.3(5) y
N41 C46 N44 115.5(5) y
N45 C47 N42 119.2(4) y
N45 C47 N43 117.9(4) y
N42 C47 N43 123.0(5) y
F3 B1 F1 99.2(5) y
F3 B1 F4 108.1(5) y
F1 B1 F4 109.5(5) y
F3 B1 F2 113.4(5) y
F1 B1 F2 111.1(5) y
F4 B1 F2 114.4(5) y
F6 B2 F7 101.6(5) y
F6 B2 F5 102.2(5) y
F7 B2 F5 118.2(5) y
F6 B2 F8 107.7(5) y
F7 B2 F8 117.9(5) y
F5 B2 F8 107.3(5) y
H50A O50 H50B 107.7 ?
H51A O51 H51B 107.7 ?
H52A O52 H52B 107.7 ?
H53A O53 H53B 107.7 ?
H54A O54 H54B 107.7 ?
H55A O55 H55B 107.7 ?
H56A O56 H56B 107.7 ?
H57A O57 H57B 106.0 ?
H58A O58 H58B 107.7 ?

loop_
_geom_bond_atom_site_label_1
_geom_bond_atom_site_label_2
_geom_bond_distance
_geom_bond_publ_flag
Pd1 N20 2.024(4) y
Pd1 N30 2.027(3) y
Pd1 N40 2.029(3) y
Pd1 N10 2.031(3) y
N10 C14 1.346(5) y
N10 C10 1.350(5) y
N11 C17 1.316(5) y
N11 C15 1.350(5) y
N12 C16 1.363(6) y
N12 C17 1.365(6) y
N13 C15 1.329(5) y
N13 C16 1.338(5) y
N14 C17 1.344(6) y
N14 H14a 0.88 ?
N14 H14b 0.88 ?
N15 C16 1.348(6) y
N15 H15a 0.88 ?
N15 H15b 0.88 ?
N20 C24 1.313(7) y
N20 C20 1.340(6) y
N21 C25 1.351(6) y
N21 C26 1.359(7) y
N22 C25 1.325(6) y
N22 C27 1.398(5) y
N23 C27 1.313(6) y
N23 C26 1.356(7) y
N24 C27 1.320(6) y
N24 H24a 0.88 ?
N24 H24b 0.88 ?
N25 C26 1.302(6) y
N25 H25a 0.88 ?
N25 H25b 0.88 ?
N30 C34 1.348(5) y
N30 C30 1.353(5) y
N31 C35 1.336(5) y
N31 C36 1.372(6) y
N32 C36 1.324(7) y
N32 C37 1.326(6) y
N33 C35 1.299(6) y
N33 C37 1.359(5) y
N34 C36 1.349(6) y
N34 H34a 0.88 ?
N34 H34b 0.88 ?
N35 C37 1.327(7) y
N35 H35a 0.88 ?
N35 H35b 0.88 ?
N40 C44 1.326(6) y
N40 C40 1.356(6) y
N41 C45 1.328(6) y
N41 C46 1.364(6) y
N42 C46 1.298(7) y
N42 C47 1.346(6) y
N43 C45 1.306(6) y
N43 C47 1.378(6) y
N44 C46 1.368(7) y
N44 H44a 0.88 ?
N44 H44b 0.88 ?
N45 C47 1.298(6) y
N45 H45a 0.88 ?
N45 H45b 0.88 ?
C10 C11 1.375(5) y
C10 H10 0.95 ?
C11 C12 1.395(5) y
C11 H11 0.95 ?
C12 C13 1.361(6) y
C12 C15 1.497(5) y
C13 C14 1.360(5) y
C13 H13 0.95 ?
C14 H14 0.95 ?
C20 C21 1.370(6) y
C20 H20 0.95 ?
C21 C22 1.395(7) y
C21 H21 0.95 ?
C22 C23 1.379(7) y
C22 C25 1.493(6) y
C23 C24 1.403(8) y
C23 H23 0.95 ?
C24 H24 0.95 ?
C30 C31 1.408(5) y
C30 H30 0.95 ?
C31 C32 1.358(6) y
C31 H31 0.95 ?
C32 C33 1.382(6) y
C32 C35 1.523(5) y
C33 C34 1.397(6) y
C33 H33 0.95 ?
C34 H34 0.95 ?
C40 C41 1.387(6) y
C40 H40 0.95 ?
C41 C42 1.399(6) y
C41 H41 0.95 ?
C42 C43 1.370(7) y
C42 C45 1.494(6) y
C43 C44 1.382(7) y
C43 H43 0.95 ?
C44 H44 0.95 ?
B1 F3 1.283(7) y
B1 F1 1.297(7) y
B1 F4 1.307(7) y
B1 F2 1.310(7) y
B2 F6 1.283(7) y
B2 F7 1.294(7) y
B2 F5 1.299(7) y
B2 F8 1.309(7) y
O50 H50A 0.85 ?
O50 H50B 0.85 ?
O51 H51A 0.85 ?
O51 H51B 0.85 ?
O52 H52A 0.85 ?
O52 H52B 0.85 ?
O53 H53A 0.85 ?
O53 H53B 0.85 ?
O54 H54A 0.85 ?
O54 H54B 0.85 ?
O55 H55A 0.85 ?
O55 H55B 0.85 ?
O56 H56A 0.85 ?
O56 H56B 0.85 ?
O57 H57A 0.85 ?
O57 H57B 0.85 ?
O58 H58A 0.85 ?
O58 H58B 0.85 ?

loop_
_geom_hbond_atom_site_label_D
_geom_hbond_atom_site_label_H
_geom_hbond_atom_site_label_A
_geom_hbond_distance_DH
_geom_hbond_distance_HA
_geom_hbond_distance_DA
_geom_hbond_angle_DHA
_geom_hbond_site_symmetry_A
N14 H14A N42 0.88 2.68 3.316(6) 130.6 4_665
N15 H15A N43 0.88 2.27 3.129(5) 164.9 2_445
N15 H15B F6 0.88 2.49 3.228(4) 141.4 2_545
N24 H24A O51 0.88 2.08 2.928(5) 162.6 .
N24 H24B F4 0.88 2.31 3.123(5) 153.9 4_665
N25 H25A O56 0.88 2.09 2.894(6) 151.6 1_545
N25 H25B F5 0.88 2.32 3.135(5) 153.6 3_656
N25 H25B F5 0.88 2.64 3.195(4) 122.2 .
N34 H34B O53 0.88 2.01 2.817(6) 152.5 .
N35 H35A O55 0.88 2.14 2.976(6) 158.9 .
N35 H35B N22 0.88 2.15 3.013(6) 166.2 2
N44 H44A O57 0.88 2.38 3.242(7) 165.4 1_455
N44 H44B F3 0.88 2.48 3.112(6) 128.8 4_565
N45 H45A O50 0.88 1.99 2.860(5) 169.4 4_465
N45 H45B F7 0.88 2.32 3.181(5) 166.7 1_455
O50 H50A N11 0.85 2.20 2.976(5) 152.3 1_656
O51 H51A O53 0.85 2.35 2.766(6) 111.0 4_665
O51 H51B N31 0.85 2.18 2.902(5) 142.9 4_665
O52 H52A O58 0.85 2.22 2.759(7) 122.0 2_645
O54 H54A N41 0.85 2.25 2.929(6) 138.0 1_655
O54 H54A N44 0.85 2.58 3.389(6) 158.7 1_655
O54 H54B F3 0.85 2.35 3.013(5) 135.0 2
O55 H55B F6 0.85 2.40 3.228(6) 170.3 3_666
O55 H55A F3 0.85 2.51 3.289(6) 151.1 3_566
O56 H56B O54 0.85 2.03 2.697(6) 136.6 2_655
O56 H56A O58 0.85 2.03 2.780(5) 147.6 .
O57 H57A N21 0.85 2.70 3.357(7) 135.0 2
O57 H57B F6 0.85 2.57 3.286(6) 143.0 4_565
O58 H58A F8 0.85 2.63 3.067(6) 114.5 3_666
O58 H58B F7 0.85 2.06 2.633(6) 125.6 3_666
